data_7058067
loop_
_publ_author_name
'Li, Ling-Fei'
'Kuang, Wei-Wei'
'Li, Yi-Ming'
'Zhu, Li-Li'
'Xu, Yun'
'Yang, Pei-Pei'

_publ_section_title
;
 A series of new octanuclear Ln8 clusters: magnetic studies reveal a
 significant cryogenic magnetocaloric effect and slow magnetic relaxation
;
_journal_issue 3
_journal_name_full 'New Journal of Chemistry'
_journal_page_first 1617
_journal_paper_doi 10.1039/C8NJ04231D
_journal_volume 43
_journal_year 2019
_chemical_formula_sum 'C90 H100 N16 O50 Tb8'
_chemical_formula_weight 3477.21
_space_group_crystal_system tetragonal
_space_group_IT_number 82
_space_group_name_Hall 'I -4'
_space_group_name_H-M_alt 'I -4'
_symmetry_space_group_name_Hall 'I -4'
_symmetry_space_group_name_H-M 'I -4'
_atom_sites_solution_hydrogens geom
_audit_creation_method SHELXL-2014/7
_audit_update_record
;
2018-12-10 deposited with the CCDC.
2018-12-11 downloaded from the CCDC.
;
_cell_angle_alpha 90
_cell_angle_beta 90
_cell_angle_gamma 90
_cell_formula_units_Z 2
_cell_length_a 19.107(3)
_cell_length_b 19.107(3)
_cell_length_c 18.188(4)
_cell_measurement_temperature 293(2)
_cell_volume 6640(2)
_computing_structure_refinement 'SHELXL-2014/7 (Sheldrick, 2014)'
_diffrn_ambient_temperature 293(2)
_diffrn_measured_fraction_theta_full 0.996
_diffrn_measured_fraction_theta_max 0.996
_diffrn_radiation_type MoK\a
_diffrn_radiation_wavelength 0.71073
_diffrn_reflns_av_R_equivalents 0.0411
_diffrn_reflns_av_unetI/netI 0.0355
_diffrn_reflns_Laue_measured_fraction_full 0.996
_diffrn_reflns_Laue_measured_fraction_max 0.996
_diffrn_reflns_limit_h_max 22
_diffrn_reflns_limit_h_min -22
_diffrn_reflns_limit_k_max 20
_diffrn_reflns_limit_k_min -22
_diffrn_reflns_limit_l_max 21
_diffrn_reflns_limit_l_min -21
_diffrn_reflns_number 26062
_diffrn_reflns_point_group_measured_fraction_full 0.997
_diffrn_reflns_point_group_measured_fraction_max 0.997
_diffrn_reflns_theta_full 24.990
_diffrn_reflns_theta_max 24.990
_diffrn_reflns_theta_min 2.634
_exptl_absorpt_coefficient_mu 4.284
_exptl_crystal_density_diffrn 1.739
_exptl_crystal_F_000 3344
_refine_diff_density_max 1.526
_refine_diff_density_min -1.133
_refine_diff_density_rms 0.129
_refine_ls_abs_structure_details
;
 Refined as an inversion twin.
;
_refine_ls_abs_structure_Flack 0.11(2)
_refine_ls_extinction_coef 0.00134(12)
_refine_ls_extinction_expression Fc^*^=kFc[1+0.001xFc^2^\l^3^/sin(2\q)]^-1/4^
_refine_ls_extinction_method 'SHELXL-2014/7 (Sheldrick 2014'
_refine_ls_goodness_of_fit_ref 1.028
_refine_ls_hydrogen_treatment constr
_refine_ls_matrix_type full
_refine_ls_number_parameters 365
_refine_ls_number_reflns 5856
_refine_ls_number_restraints 49
_refine_ls_restrained_S_all 1.026
_refine_ls_R_factor_all 0.0348
_refine_ls_R_factor_gt 0.0342
_refine_ls_shift/su_max 0.001
_refine_ls_shift/su_mean 0.000
_refine_ls_structure_factor_coef Fsqd
_refine_ls_weighting_details 'w=1/[\s^2^(Fo^2^)+(0.0700P)^2^+6.0000P] where P=(Fo^2^+2Fc^2^)/3'
_refine_ls_weighting_scheme calc
_refine_ls_wR_factor_gt 0.0936
_refine_ls_wR_factor_ref 0.0943
_reflns_Friedel_coverage 0.932
_reflns_Friedel_fraction_full 0.998
_reflns_Friedel_fraction_max 0.998
_reflns_number_gt 5743
_reflns_number_total 5856
_reflns_threshold_expression 'I > 2\s(I)'
_cod_data_source_file c8nj04231d2.cif
_cod_data_source_block shelxs-sr
_cod_depositor_comments 'Adding full bibliography for 7058066--7058069.cif.'
_cod_original_cell_volume 6640(3)
_cod_database_code 7058067
_shelx_shelxl_version_number 2014/7
_shelx_space_group_comment
;
The symmetry employed for this shelxl refinement is uniquely defined
by the following loop, which should always be used as a source of
symmetry information in preference to the above space-group names.
They are only intended as comments.
;

loop_
_space_group_symop_operation_xyz
'x, y, z'
'y, -x, -z'
'-x, -y, z'
'-y, x, -z'
'x+1/2, y+1/2, z+1/2'
'y+1/2, -x+1/2, -z+1/2'
'-x+1/2, -y+1/2, z+1/2'
'-y+1/2, x+1/2, -z+1/2'

loop_
_atom_site_label
_atom_site_type_symbol
_atom_site_fract_x
_atom_site_fract_y
_atom_site_fract_z
_atom_site_U_iso_or_equiv
_atom_site_adp_type
_atom_site_occupancy
_atom_site_site_symmetry_order
_atom_site_calc_flag
_atom_site_refinement_flags_posn
_atom_site_refinement_flags_adp
_atom_site_refinement_flags_occupancy
Tb1 Tb 0.40236(2) 0.40621(2) 0.72367(2) 0.03324(18) Uani 1 1 d . . .
Tb2 Tb 0.56693(2) 0.43154(2) 0.62804(2) 0.02948(17) Uani 1 1 d . . .
O1 O 0.6350(4) 0.3238(4) 0.6498(4) 0.0359(16) Uani 1 1 d . . .
O2 O 0.5116(4) 0.3496(3) 0.7059(4) 0.0306(14) Uani 1 1 d . . .
O3 O 0.3085(4) 0.4007(4) 0.8073(5) 0.0452(19) Uani 1 1 d . . .
O4 O 0.2593(5) 0.3605(5) 0.9095(5) 0.059(2) Uani 1 1 d . . .
O5 O 0.6447(6) 0.3817(5) 0.8173(6) 0.066(3) Uani 1 1 d . U .
O6 O 0.6406(4) 0.4800(4) 0.7145(4) 0.0416(17) Uani 1 1 d . . .
O7 O 0.6294(4) 0.6947(4) 0.6481(4) 0.0455(19) Uani 1 1 d . . .
O8 O 0.7034(6) 0.7469(6) 0.5662(6) 0.070(3) Uani 1 1 d . . .
O9 O 0.5541(3) 0.5530(3) 0.6093(4) 0.0290(13) Uani 1 1 d . . .
O10 O 0.5438(4) 0.3706(4) 0.5206(4) 0.0348(15) Uani 1 1 d . . .
O11 O 0.6633(4) 0.4553(4) 0.5500(4) 0.0388(17) Uani 1 1 d . . .
O12 O 0.5000 0.5000 0.7235(5) 0.0304(19) Uani 1 2 d S T P
O13 O 0.4600(4) 0.4557(4) 0.8289(4) 0.0404(17) Uani 1 1 d . . .
N1 N 0.4054(5) 0.3056(5) 0.8134(5) 0.0358(19) Uani 1 1 d . . .
N2 N 0.3541(5) 0.3067(5) 0.8670(6) 0.046(2) Uani 1 1 d . . .
H2 H 0.3520 0.2772 0.9027 0.055 Uiso 1 1 calc R U .
N3 N 0.7169(5) 0.5872(6) 0.6529(6) 0.048(2) Uani 1 1 d . . .
N4 N 0.7293(5) 0.6414(6) 0.6049(6) 0.054(3) Uani 1 1 d . . .
H4 H 0.7637 0.6413 0.5743 0.065 Uiso 1 1 calc R U .
C1 C 0.7041(5) 0.3105(7) 0.6186(8) 0.051(3) Uani 1 1 d . . .
H1A H 0.7211 0.3523 0.5952 0.076 Uiso 1 1 calc R U .
H1B H 0.7010 0.2736 0.5829 0.076 Uiso 1 1 calc R U .
H1C H 0.7358 0.2970 0.6570 0.076 Uiso 1 1 calc R U .
C2 C 0.6065(6) 0.2707(6) 0.6936(6) 0.038(2) Uani 1 1 d . . .
C3 C 0.6371(6) 0.2064(6) 0.7064(6) 0.042(2) Uani 1 1 d . . .
H3 H 0.6804 0.1964 0.6855 0.050 Uiso 1 1 calc R U .
C4 C 0.6059(8) 0.1585(6) 0.7478(8) 0.058(3) Uani 1 1 d . . .
H4A H 0.6238 0.1134 0.7511 0.069 Uiso 1 1 calc R U .
C5 C 0.5454(6) 0.1772(6) 0.7865(7) 0.049(3) Uani 1 1 d . . .
H5 H 0.5283 0.1469 0.8223 0.058 Uiso 1 1 calc R U .
C6 C 0.5094(6) 0.2403(6) 0.7733(6) 0.040(2) Uani 1 1 d . . .
C7 C 0.5403(5) 0.2880(5) 0.7232(6) 0.034(2) Uani 1 1 d . . .
C8 C 0.4468(7) 0.2531(6) 0.8185(6) 0.044(3) Uani 1 1 d . . .
H8 H 0.4363 0.2199 0.8543 0.053 Uiso 1 1 calc R U .
C9 C 0.3083(6) 0.3582(6) 0.8573(7) 0.045(3) Uani 1 1 d . . .
C10 C 0.2046(11) 0.4124(11) 0.8935(15) 0.127(12) Uani 1 1 d . . .
H10A H 0.2247 0.4511 0.8673 0.191 Uiso 1 1 calc R U .
H10B H 0.1847 0.4288 0.9388 0.191 Uiso 1 1 calc R U .
H10C H 0.1687 0.3912 0.8641 0.191 Uiso 1 1 calc R U .
C11 C 0.6468(12) 0.3271(8) 0.8649(9) 0.088(6) Uani 1 1 d . U .
H11A H 0.6003 0.3169 0.8818 0.132 Uiso 1 1 calc R U .
H11B H 0.6657 0.2868 0.8404 0.132 Uiso 1 1 calc R U .
H11C H 0.6759 0.3389 0.9061 0.132 Uiso 1 1 calc R U .
C12 C 0.7046(4) 0.4017(5) 0.7895(5) 0.068(4) Uani 1 1 d G U .
C13 C 0.7683(5) 0.3720(5) 0.8091(6) 0.088(5) Uani 1 1 d G U .
H13 H 0.7698 0.3364 0.8440 0.106 Uiso 1 1 calc R U .
C14 C 0.8298(4) 0.3955(6) 0.7766(7) 0.087(5) Uani 1 1 d G U .
H14 H 0.8725 0.3756 0.7897 0.104 Uiso 1 1 calc R U .
C15 C 0.8276(4) 0.4486(6) 0.7245(7) 0.079(4) Uani 1 1 d G U .
H15 H 0.8688 0.4644 0.7028 0.095 Uiso 1 1 calc R U .
C16 C 0.7639(4) 0.4783(5) 0.7049(5) 0.064(4) Uani 1 1 d G U .
C17 C 0.7024(3) 0.4549(5) 0.7374(5) 0.051(3) Uani 1 1 d G U .
C18 C 0.7660(7) 0.5415(9) 0.6581(9) 0.066(4) Uani 1 1 d . U .
H18 H 0.8061 0.5488 0.6301 0.079 Uiso 1 1 calc R U .
C19 C 0.6835(7) 0.6944(7) 0.6095(6) 0.050(3) Uani 1 1 d . . .
C20 C 0.6587(8) 0.8061(9) 0.5637(9) 0.073(5) Uani 1 1 d . . .
H20A H 0.6147 0.7930 0.5422 0.110 Uiso 1 1 calc R U .
H20B H 0.6800 0.8421 0.5344 0.110 Uiso 1 1 calc R U .
H20C H 0.6510 0.8232 0.6126 0.110 Uiso 1 1 calc R U .
C21 C 0.6766(5) 0.5025(5) 0.5022(5) 0.031(2) Uani 1 1 d . . .
C22 C 0.7493(5) 0.5122(8) 0.4700(7) 0.049(3) Uani 1 1 d . . .
H22A H 0.7514 0.4906 0.4224 0.074 Uiso 1 1 calc R U .
H22B H 0.7833 0.4909 0.5018 0.074 Uiso 1 1 calc R U .
H22C H 0.7593 0.5613 0.4653 0.074 Uiso 1 1 calc R U .
C23 C 0.5000 0.5000 0.7969(8) 0.041(4) Uani 1 2 d S T P

loop_
_atom_site_aniso_label
_atom_site_aniso_U_11
_atom_site_aniso_U_22
_atom_site_aniso_U_33
_atom_site_aniso_U_23
_atom_site_aniso_U_13
_atom_site_aniso_U_12
Tb1 0.0309(3) 0.0329(3) 0.0360(3) 0.00166(19) 0.00381(19) 0.00377(19)
Tb2 0.0273(3) 0.0304(3) 0.0308(2) 0.00039(18) -0.00098(18) 0.00518(17)
O1 0.030(3) 0.033(4) 0.045(4) 0.011(3) 0.008(3) 0.010(3)
O2 0.035(3) 0.023(3) 0.034(3) 0.001(3) 0.001(3) 0.005(3)
O3 0.040(4) 0.043(4) 0.053(5) 0.006(4) 0.016(4) 0.009(3)
O4 0.067(6) 0.053(5) 0.058(5) 0.010(4) 0.034(5) 0.014(4)
O5 0.083(7) 0.053(5) 0.063(6) 0.004(5) -0.026(5) 0.004(5)
O6 0.040(4) 0.035(4) 0.049(4) -0.005(3) -0.015(3) 0.010(3)
O7 0.046(4) 0.041(4) 0.050(5) 0.010(3) 0.004(4) -0.006(3)
O8 0.078(7) 0.073(7) 0.060(5) 0.007(5) 0.004(5) -0.033(6)
O9 0.026(3) 0.029(3) 0.032(3) 0.001(3) 0.000(3) 0.004(2)
O10 0.041(4) 0.034(4) 0.030(3) -0.007(3) -0.003(3) 0.001(3)
O11 0.043(4) 0.040(4) 0.034(4) 0.006(3) 0.007(3) 0.005(3)
O12 0.036(5) 0.022(4) 0.033(5) 0.000 0.000 -0.004(4)
O13 0.047(4) 0.047(4) 0.027(3) 0.003(3) 0.003(3) -0.006(4)
N1 0.039(5) 0.030(4) 0.038(4) 0.004(4) 0.007(4) 0.004(4)
N2 0.047(5) 0.041(5) 0.049(5) 0.006(4) 0.013(5) -0.003(4)
N3 0.029(5) 0.057(6) 0.059(6) 0.000(5) 0.008(4) -0.005(4)
N4 0.029(5) 0.069(7) 0.064(7) -0.020(5) 0.003(4) -0.007(5)
C1 0.026(5) 0.063(7) 0.064(7) 0.008(6) 0.018(5) 0.014(5)
C2 0.043(6) 0.033(5) 0.037(5) 0.001(4) -0.007(5) 0.011(5)
C3 0.038(5) 0.033(5) 0.053(7) 0.012(5) 0.002(5) 0.013(5)
C4 0.072(8) 0.027(5) 0.074(9) 0.015(6) 0.003(7) 0.020(6)
C5 0.050(7) 0.033(5) 0.063(8) 0.018(5) -0.001(6) 0.013(5)
C6 0.037(5) 0.036(5) 0.045(6) 0.003(5) 0.010(5) 0.004(4)
C7 0.042(5) 0.032(5) 0.027(5) 0.007(4) -0.005(4) 0.010(4)
C8 0.052(7) 0.042(6) 0.039(6) 0.009(5) 0.011(5) -0.001(5)
C9 0.037(5) 0.047(6) 0.052(7) 0.002(5) 0.014(5) -0.008(5)
C10 0.092(14) 0.098(14) 0.19(2) 0.084(16) 0.094(16) 0.066(12)
C11 0.145(16) 0.052(8) 0.067(9) 0.011(7) -0.059(11) 0.009(9)
C12 0.064(8) 0.064(7) 0.076(9) 0.001(7) -0.038(7) 0.018(7)
C13 0.070(9) 0.085(10) 0.110(12) -0.001(9) -0.045(9) 0.023(8)
C14 0.059(8) 0.080(10) 0.121(13) -0.012(10) -0.037(9) 0.022(8)
C15 0.037(6) 0.085(10) 0.116(12) -0.028(9) -0.014(8) 0.011(7)
C16 0.042(6) 0.081(8) 0.069(8) -0.016(6) -0.027(6) 0.016(6)
C17 0.042(6) 0.051(6) 0.060(7) -0.010(6) -0.025(5) 0.015(5)
C18 0.041(7) 0.087(9) 0.070(8) -0.047(7) 0.006(6) -0.016(7)
C19 0.050(7) 0.056(7) 0.043(6) -0.010(5) -0.002(5) -0.026(6)
C20 0.066(9) 0.085(11) 0.069(9) 0.031(8) -0.020(8) -0.041(9)
C21 0.029(5) 0.033(5) 0.031(5) -0.009(4) 0.001(4) -0.001(4)
C22 0.021(5) 0.078(8) 0.048(6) 0.003(6) 0.001(5) 0.004(5)
C23 0.048(9) 0.043(8) 0.031(7) 0.000 0.000 0.019(7)

loop_
_atom_type_symbol
_atom_type_description
_atom_type_scat_dispersion_real
_atom_type_scat_dispersion_imag
_atom_type_scat_source
C C 0.0033 0.0016 'International Tables Vol C Tables 4.2.6.8 and 6.1.1.4'
H H 0.0000 0.0000 'International Tables Vol C Tables 4.2.6.8 and 6.1.1.4'
N N 0.0061 0.0033 'International Tables Vol C Tables 4.2.6.8 and 6.1.1.4'
O O 0.0106 0.0060 'International Tables Vol C Tables 4.2.6.8 and 6.1.1.4'
Tb Tb -0.1723 4.1537 'International Tables Vol C Tables 4.2.6.8 and 6.1.1.4'

loop_
_geom_angle_atom_site_label_1
_geom_angle_atom_site_label_2
_geom_angle_atom_site_label_3
_geom_angle
_geom_angle_site_symmetry_1
_geom_angle_site_symmetry_3
O6 Tb1 O3 79.6(3) 3_665 .
O6 Tb1 O9 75.8(2) 3_665 3_665
O3 Tb1 O9 148.1(3) . 3_665
O6 Tb1 O2 136.5(2) 3_665 .
O3 Tb1 O2 137.5(3) . .
O9 Tb1 O2 73.9(2) 3_665 .
O6 Tb1 O13 81.4(3) 3_665 .
O3 Tb1 O13 81.5(3) . .
O9 Tb1 O13 114.1(2) 3_665 .
O2 Tb1 O13 83.4(3) . .
O6 Tb1 O7 127.5(3) 3_665 3_665
O3 Tb1 O7 98.0(3) . 3_665
O9 Tb1 O7 81.5(3) 3_665 3_665
O2 Tb1 O7 77.4(3) . 3_665
O13 Tb1 O7 150.7(3) . 3_665
O6 Tb1 N1 139.9(3) 3_665 .
O3 Tb1 N1 64.2(3) . .
O9 Tb1 N1 144.1(3) 3_665 .
O2 Tb1 N1 73.8(3) . .
O13 Tb1 N1 76.9(3) . .
O7 Tb1 N1 76.6(3) 3_665 .
O6 Tb1 O12 66.9(2) 3_665 .
O3 Tb1 O12 125.5(3) . .
O9 Tb1 O12 61.2(3) 3_665 .
O2 Tb1 O12 71.42(16) . .
O13 Tb1 O12 53.0(3) . .
O7 Tb1 O12 136.4(3) 3_665 .
N1 Tb1 O12 120.8(3) . .
O6 Tb1 N3 67.3(3) 3_665 3_665
O3 Tb1 N3 70.0(3) . 3_665
O9 Tb1 N3 81.9(3) 3_665 3_665
O2 Tb1 N3 136.1(3) . 3_665
O13 Tb1 N3 140.5(3) . 3_665
O7 Tb1 N3 63.0(3) 3_665 3_665
N1 Tb1 N3 112.0(3) . 3_665
O12 Tb1 N3 126.4(3) . 3_665
O6 Tb1 C23 71.6(2) 3_665 .
O3 Tb1 C23 102.7(3) . .
O9 Tb1 C23 88.5(3) 3_665 .
O2 Tb1 C23 77.24(18) . .
O13 Tb1 C23 25.7(3) . .
O7 Tb1 C23 154.5(2) 3_665 .
N1 Tb1 C23 99.1(3) . .
O12 Tb1 C23 27.3(4) . .
N3 Tb1 C23 138.8(2) 3_665 .
O6 Tb1 Tb2 38.73(18) 3_665 3_665
O3 Tb1 Tb2 118.33(19) . 3_665
O9 Tb1 Tb2 40.24(16) 3_665 3_665
O2 Tb1 Tb2 100.57(16) . 3_665
O13 Tb1 Tb2 88.36(18) . 3_665
O7 Tb1 Tb2 116.6(2) 3_665 3_665
N1 Tb1 Tb2 164.7(2) . 3_665
O12 Tb1 Tb2 44.43(15) . 3_665
N3 Tb1 Tb2 82.1(2) 3_665 3_665
C23 Tb1 Tb2 65.6(2) . 3_665
O6 Tb1 Tb2 98.43(18) 3_665 .
O3 Tb1 Tb2 167.6(2) . .
O9 Tb1 Tb2 39.77(15) 3_665 .
O2 Tb1 Tb2 39.90(16) . .
O13 Tb1 Tb2 86.11(18) . .
O7 Tb1 Tb2 92.9(2) 3_665 .
N1 Tb1 Tb2 113.1(2) . .
O12 Tb1 Tb2 44.07(15) . .
N3 Tb1 Tb2 120.8(2) 3_665 .
C23 Tb1 Tb2 65.3(2) . .
Tb2 Tb1 Tb2 60.814(14) 3_665 .
O6 Tb2 O10 153.4(3) . .
O6 Tb2 O9 130.4(2) . 3_665
O10 Tb2 O9 75.8(2) . 3_665
O6 Tb2 O9 76.5(2) . .
O10 Tb2 O9 110.7(2) . .
O9 Tb2 O9 75.8(2) 3_665 .
O6 Tb2 O2 97.5(3) . .
O10 Tb2 O2 95.0(2) . .
O9 Tb2 O2 74.4(2) 3_665 .
O9 Tb2 O2 133.8(2) . .
O6 Tb2 O11 81.8(3) . .
O10 Tb2 O11 74.9(3) . .
O9 Tb2 O11 130.7(2) 3_665 .
O9 Tb2 O11 78.8(2) . .
O2 Tb2 O11 146.6(2) . .
O6 Tb2 O1 84.5(2) . .
O10 Tb2 O1 79.4(3) . .
O9 Tb2 O1 130.2(2) 3_665 .
O9 Tb2 O1 154.0(2) . .
O2 Tb2 O1 65.5(2) . .
O11 Tb2 O1 81.2(2) . .
O6 Tb2 O12 68.4(2) . .
O10 Tb2 O12 138.1(2) . .
O9 Tb2 O12 62.40(19) 3_665 .
O9 Tb2 O12 62.37(19) . .
O2 Tb2 O12 72.79(18) . .
O11 Tb2 O12 135.0(2) . .
O1 Tb2 O12 126.1(2) . .
O6 Tb2 Tb1 39.25(17) . 3_665
O10 Tb2 Tb1 150.53(18) . 3_665
O9 Tb2 Tb1 96.99(16) 3_665 3_665
O9 Tb2 Tb1 40.51(16) . 3_665
O2 Tb2 Tb1 110.73(16) . 3_665
O11 Tb2 Tb1 89.84(19) . 3_665
O1 Tb2 Tb1 123.69(18) . 3_665
O12 Tb2 Tb1 45.889(11) . 3_665
O6 Tb2 Tb1 104.8(2) . .
O10 Tb2 Tb1 99.90(19) . .
O9 Tb2 Tb1 40.07(16) 3_665 .
O9 Tb2 Tb1 96.35(16) . .
O2 Tb2 Tb1 40.15(16) . .
O11 Tb2 Tb1 170.82(18) . .
O1 Tb2 Tb1 105.58(16) . .
O12 Tb2 Tb1 45.515(11) . .
Tb1 Tb2 Tb1 91.403(17) 3_665 .
O6 Tb2 Tb2 98.04(18) . 3_665
O10 Tb2 Tb2 103.06(18) . 3_665
O9 Tb2 Tb2 39.12(16) 3_665 3_665
O9 Tb2 Tb2 39.09(15) . 3_665
O2 Tb2 Tb2 99.29(16) . 3_665
O11 Tb2 Tb2 113.97(18) . 3_665
O1 Tb2 Tb2 164.83(16) . 3_665
O12 Tb2 Tb2 43.51(16) . 3_665
Tb1 Tb2 Tb2 59.905(13) 3_665 3_665
Tb1 Tb2 Tb2 59.283(13) . 3_665
C2 O1 C1 116.6(8) . .
C2 O1 Tb2 119.4(6) . .
C1 O1 Tb2 124.0(6) . .
C7 O2 Tb2 122.8(6) . .
C7 O2 Tb1 137.0(6) . .
Tb2 O2 Tb1 100.0(2) . .
C9 O3 Tb1 121.0(7) . .
C9 O4 C10 112.4(11) . .
C12 O5 C11 116.4(13) . .
C17 O6 Tb2 127.3(6) . .
C17 O6 Tb1 128.4(6) . 3_665
Tb2 O6 Tb1 102.0(3) . 3_665
C19 O7 Tb1 121.2(8) . 3_665
C19 O8 C20 116.6(13) . .
Tb2 O9 Tb2 101.8(2) 3_665 .
Tb2 O9 Tb1 100.2(2) 3_665 3_665
Tb2 O9 Tb1 99.2(2) . 3_665
C21 O10 Tb2 138.8(6) 2_566 .
C21 O11 Tb2 134.2(7) . .
C23 O12 Tb2 133.50(16) . .
C23 O12 Tb2 133.51(16) . 3_665
Tb2 O12 Tb2 93.0(3) . 3_665
C23 O12 Tb1 89.9(2) . 3_665
Tb2 O12 Tb1 89.68(15) . 3_665
Tb2 O12 Tb1 90.41(15) 3_665 3_665
C23 O12 Tb1 89.9(2) . .
Tb2 O12 Tb1 90.41(15) . .
Tb2 O12 Tb1 89.68(15) 3_665 .
Tb1 O12 Tb1 179.9(4) 3_665 .
C23 O13 Tb1 99.9(7) . .
C8 N1 N2 113.4(9) . .
C8 N1 Tb1 131.2(8) . .
N2 N1 Tb1 115.4(6) . .
C9 N2 N1 112.6(9) . .
C9 N2 H2 123.7 . .
N1 N2 H2 123.7 . .
C18 N3 N4 115.6(11) . .
C18 N3 Tb1 129.2(10) . 3_665
N4 N3 Tb1 115.2(7) . 3_665
C19 N4 N3 114.6(10) . .
C19 N4 H4 122.7 . .
N3 N4 H4 122.7 . .
O1 C1 H1A 109.5 . .
O1 C1 H1B 109.5 . .
H1A C1 H1B 109.5 . .
O1 C1 H1C 109.5 . .
H1A C1 H1C 109.5 . .
H1B C1 H1C 109.5 . .
C3 C2 O1 125.2(10) . .
C3 C2 C7 121.5(11) . .
O1 C2 C7 113.3(8) . .
C4 C3 C2 121.2(11) . .
C4 C3 H3 119.4 . .
C2 C3 H3 119.4 . .
C3 C4 C5 118.8(10) . .
C3 C4 H4A 120.6 . .
C5 C4 H4A 120.6 . .
C4 C5 C6 122.4(11) . .
C4 C5 H5 118.8 . .
C6 C5 H5 118.8 . .
C5 C6 C7 117.2(10) . .
C5 C6 C8 116.4(10) . .
C7 C6 C8 126.2(10) . .
O2 C7 C2 118.9(9) . .
O2 C7 C6 123.1(9) . .
C2 C7 C6 117.9(9) . .
N1 C8 C6 126.3(10) . .
N1 C8 H8 116.9 . .
C6 C8 H8 116.9 . .
O3 C9 N2 126.2(10) . .
O3 C9 O4 120.8(11) . .
N2 C9 O4 113.1(10) . .
O4 C10 H10A 109.5 . .
O4 C10 H10B 109.5 . .
H10A C10 H10B 109.5 . .
O4 C10 H10C 109.5 . .
H10A C10 H10C 109.5 . .
H10B C10 H10C 109.5 . .
O5 C11 H11A 109.5 . .
O5 C11 H11B 109.5 . .
H11A C11 H11B 109.5 . .
O5 C11 H11C 109.5 . .
H11A C11 H11C 109.5 . .
H11B C11 H11C 109.5 . .
O5 C12 C13 123.2(7) . .
O5 C12 C17 116.8(7) . .
C13 C12 C17 120.0 . .
C12 C13 C14 120.0 . .
C12 C13 H13 120.0 . .
C14 C13 H13 120.0 . .
C15 C14 C13 120.0 . .
C15 C14 H14 120.0 . .
C13 C14 H14 120.0 . .
C14 C15 C16 120.0 . .
C14 C15 H15 120.0 . .
C16 C15 H15 120.0 . .
C17 C16 C15 120.0 . .
C17 C16 C18 122.1(8) . .
C15 C16 C18 117.2(8) . .
O6 C17 C16 119.8(7) . .
O6 C17 C12 120.0(7) . .
C16 C17 C12 120.0 . .
N3 C18 C16 125.2(12) . .
N3 C18 H18 117.4 . .
C16 C18 H18 117.4 . .
O7 C19 O8 124.4(14) . .
O7 C19 N4 125.3(12) . .
O8 C19 N4 110.3(12) . .
O8 C20 H20A 109.5 . .
O8 C20 H20B 109.5 . .
H20A C20 H20B 109.5 . .
O8 C20 H20C 109.5 . .
H20A C20 H20C 109.5 . .
H20B C20 H20C 109.5 . .
O10 C21 O11 121.4(9) 4_656 .
O10 C21 C22 116.6(9) 4_656 .
O11 C21 C22 122.0(10) . .
C21 C22 H22A 109.5 . .
C21 C22 H22B 109.5 . .
H22A C22 H22B 109.5 . .
C21 C22 H22C 109.5 . .
H22A C22 H22C 109.5 . .
H22B C22 H22C 109.5 . .
O13 C23 O13 126.1(13) . 3_665
O13 C23 O12 117.0(7) . .
O13 C23 O12 117.0(7) 3_665 .
O13 C23 Tb1 176.4(4) . 3_665
O13 C23 Tb1 54.4(5) 3_665 3_665
O12 C23 Tb1 62.7(3) . 3_665
O13 C23 Tb1 54.4(5) . .
O13 C23 Tb1 176.4(4) 3_665 .
O12 C23 Tb1 62.7(3) . .
Tb1 C23 Tb1 125.5(5) 3_665 .

loop_
_geom_bond_atom_site_label_1
_geom_bond_atom_site_label_2
_geom_bond_distance
_geom_bond_site_symmetry_2
Tb1 O6 2.331(7) 3_665
Tb1 O3 2.354(8) .
Tb1 O9 2.371(6) 3_665
Tb1 O2 2.373(7) .
Tb1 O13 2.401(7) .
Tb1 O7 2.445(8) 3_665
Tb1 N1 2.522(9) .
Tb1 O12 2.5868(6) .
Tb1 N3 2.620(9) 3_665
Tb1 C23 2.910(7) .
Tb1 Tb2 3.6028(8) 3_665
Tb1 Tb2 3.6258(8) .
Tb2 O6 2.305(8) .
Tb2 O10 2.317(7) .
Tb2 O9 2.357(6) 3_665
Tb2 O9 2.358(7) .
Tb2 O2 2.361(7) .
Tb2 O11 2.369(7) .
Tb2 O1 2.468(7) .
Tb2 O12 2.522(7) .
Tb2 Tb1 3.6028(8) 3_665
Tb2 Tb2 3.6587(10) 3_665
O1 C2 1.399(13) .
O1 C1 1.461(11) .
O2 C7 1.336(11) .
O3 C9 1.218(14) .
O4 C9 1.333(14) .
O4 C10 1.470(18) .
O5 C12 1.309(14) .
O5 C11 1.356(18) .
O6 C17 1.341(9) .
O6 Tb1 2.331(7) 3_665
O7 C19 1.250(15) .
O7 Tb1 2.445(8) 3_665
O8 C19 1.330(16) .
O8 C20 1.42(2) .
O9 Tb2 2.357(6) 3_665
O9 Tb1 2.371(6) 3_665
O10 C21 1.268(13) 2_566
O11 C21 1.279(13) .
O12 C23 1.336(18) .
O12 Tb2 2.522(7) 3_665
O12 Tb1 2.5868(6) 3_665
O13 C23 1.281(10) .
N1 C8 1.281(15) .
N1 N2 1.383(13) .
N2 C9 1.330(16) .
N2 H2 0.8600 .
N3 C18 1.284(19) .
N3 N4 1.375(16) .
N3 Tb1 2.620(9) 3_665
N4 C19 1.342(19) .
N4 H4 0.8600 .
C1 H1A 0.9600 .
C1 H1B 0.9600 .
C1 H1C 0.9600 .
C2 C3 1.382(15) .
C2 C7 1.413(15) .
C3 C4 1.326(18) .
C3 H3 0.9300 .
C4 C5 1.400(19) .
C4 H4A 0.9300 .
C5 C6 1.407(15) .
C5 H5 0.9300 .
C6 C7 1.418(15) .
C6 C8 1.472(15) .
C8 H8 0.9300 .
C10 H10A 0.9600 .
C10 H10B 0.9600 .
C10 H10C 0.9600 .
C11 H11A 0.9600 .
C11 H11B 0.9600 .
C11 H11C 0.9600 .
C12 C13 1.3900 .
C12 C17 1.3900 .
C13 C14 1.3900 .
C13 H13 0.9300 .
C14 C15 1.3900 .
C14 H14 0.9300 .
C15 C16 1.3900 .
C15 H15 0.9300 .
C16 C17 1.3900 .
C16 C18 1.48(2) .
C18 H18 0.9300 .
C20 H20A 0.9600 .
C20 H20B 0.9600 .
C20 H20C 0.9600 .
C21 O10 1.267(13) 4_656
C21 C22 1.520(14) .
C22 H22A 0.9600 .
C22 H22B 0.9600 .
C22 H22C 0.9600 .
C23 O13 1.281(10) 3_665
C23 Tb1 2.910(7) 3_665
